data_4064263
loop_
_publ_author_name
'Shanmugaraju, Sankarasekaran'
'Bar, Arun Kumar'
'Joshi, Sachin A.'
'Patil, Yogesh P.'
'Mukherjee, Partha Sarathi'

_publ_section_title
;
 Constructions of 2D-Metallamacrocycles Using Half-Sandwich
 RuII2Precursors: Synthesis, Molecular Structures, and Self-Selection for
 a Single Linkage Isomer
;
_journal_issue 7
_journal_name_full Organometallics
_journal_page_first 1951
_journal_paper_doi 10.1021/om2000019
_journal_volume 30
_journal_year 2011
_chemical_formula_moiety 'C48 H48 O4 P2 Ru2, 2(C F3 O3 S)'
_chemical_formula_sum 'C50 H48 F6 O10 P2 Ru2 S2'
_chemical_formula_weight 1251.10
_chemical_name_systematic
;
 ?
;
_space_group_IT_number 9
_symmetry_cell_setting monoclinic
_symmetry_space_group_name_Hall 'C -2yc'
_symmetry_space_group_name_H-M 'C 1 c 1'
_atom_sites_solution_hydrogens geom
_atom_sites_solution_primary direct
_atom_sites_solution_secondary difmap
_audit_creation_method SHELXL-97
_cell_angle_alpha 90.00
_cell_angle_beta 117.5460(10)
_cell_angle_gamma 90.00
_cell_formula_units_Z 4
_cell_length_a 17.0531(6)
_cell_length_b 19.1709(7)
_cell_length_c 18.1415(7)
_cell_measurement_temperature 150(2)
_cell_volume 5258.6(3)
_computing_cell_refinement 'Bruker kappa apex ccd'
_computing_data_collection 'Bruker kappa apex ccd'
_computing_data_reduction 'Bruker saint'
_computing_molecular_graphics ortep-III
_computing_publication_material WinGX1.80.05
_computing_structure_refinement 'SHELXL-97 (Sheldrick, 2008)'
_computing_structure_solution shelxs-97
_diffrn_ambient_temperature 150(2)
_diffrn_detector_area_resol_mean 0.3
_diffrn_measured_fraction_theta_full 0.990
_diffrn_measured_fraction_theta_max 0.990
_diffrn_measurement_device_type 'CCD area detector'
_diffrn_measurement_method 'phi and omega scan'
_diffrn_radiation_monochromator graphite
_diffrn_radiation_source 'fine-focus sealed tube'
_diffrn_radiation_type MoK\a
_diffrn_radiation_wavelength 0.71073
_diffrn_reflns_av_R_equivalents 0.0425
_diffrn_reflns_av_sigmaI/netI 0.0491
_diffrn_reflns_limit_h_max 23
_diffrn_reflns_limit_h_min -20
_diffrn_reflns_limit_k_max 25
_diffrn_reflns_limit_k_min -25
_diffrn_reflns_limit_l_max 14
_diffrn_reflns_limit_l_min -24
_diffrn_reflns_number 25733
_diffrn_reflns_theta_full 31.50
_diffrn_reflns_theta_max 31.50
_diffrn_reflns_theta_min 1.72
_exptl_absorpt_coefficient_mu 0.790
_exptl_absorpt_correction_T_max 0.877
_exptl_absorpt_correction_T_min 0.775
_exptl_absorpt_correction_type empirical
_exptl_absorpt_process_details sadabs
_exptl_crystal_colour yellow
_exptl_crystal_density_diffrn 1.580
_exptl_crystal_density_method 'not measured'
_exptl_crystal_description 'block shape'
_exptl_crystal_F_000 2036
_exptl_crystal_size_max 0.33
_exptl_crystal_size_mid 0.29
_exptl_crystal_size_min 0.17
_refine_diff_density_max 0.750
_refine_diff_density_min -0.660
_refine_diff_density_rms 0.086
_refine_ls_abs_structure_details 'Flack H D (1983), Acta Cryst. A39, 876-881'
_refine_ls_abs_structure_Flack 0.46(7)
_refine_ls_extinction_method none
_refine_ls_goodness_of_fit_ref 0.953
_refine_ls_hydrogen_treatment constr
_refine_ls_matrix_type fullcycle
_refine_ls_number_parameters 649
_refine_ls_number_reflns 9284
_refine_ls_number_restraints 9
_refine_ls_restrained_S_all 0.964
_refine_ls_R_factor_all 0.0852
_refine_ls_R_factor_gt 0.0483
_refine_ls_shift/su_max 3.687
_refine_ls_shift/su_mean 0.383
_refine_ls_structure_factor_coef Fsqd
_refine_ls_weighting_details 'calc w=1/[\s^2^(Fo^2^)+(0.0944P)^2^+9.9072P] where P=(Fo^2^+2Fc^2^)/3'
_refine_ls_weighting_scheme calc
_refine_ls_wR_factor_gt 0.1306
_refine_ls_wR_factor_ref 0.1640
_reflns_number_gt 6053
_reflns_number_total 9284
_reflns_threshold_expression >2\s(I)
_cod_data_source_file om2000019_si_002.cif
_cod_data_source_block complex-5
_cod_depositor_comments
;
The following automatic conversions were performed:

'_exptl_absorpt_correction_type' value 'EMPIRICAL' changed to
'empirical' according to
/home/saulius/struct/CIF-dictionaries/cif_core.dic dictionary named
'cif_core.dic' version 2.4.1 from 2010-06-29.

Automatic conversion script
Id: cif_fix_values 1715 2011-07-08 13:25:40Z adriana 
;
_cod_original_sg_symbol_H-M C1c1
_cod_database_code 4064263

loop_
_symmetry_equiv_pos_as_xyz
'x, y, z'
'x, -y, z+1/2'
'x+1/2, y+1/2, z'
'x+1/2, -y+1/2, z+1/2'

loop_
_atom_site_label
_atom_site_type_symbol
_atom_site_fract_x
_atom_site_fract_y
_atom_site_fract_z
_atom_site_U_iso_or_equiv
_atom_site_adp_type
_atom_site_occupancy
_atom_site_symmetry_multiplicity
_atom_site_calc_flag
_atom_site_refinement_flags
F1 F 0.0776(10) 1.2797(11) 0.7841(12) 0.295(10) Uani 1 1 d D
F2 F 0.1700(12) 1.3658(6) 0.8743(15) 0.282(11) Uani 1 1 d D
F3 F 0.213(2) 1.3518(10) 0.7970(16) 0.44(2) Uani 1 1 d D
F4 F 0.2539(13) 0.5383(7) 0.8821(15) 0.286(11) Uani 1 1 d .
F5 F 0.1225(8) 0.5552(8) 0.7867(11) 0.247(8) Uani 1 1 d .
F6 F 0.2295(9) 0.6070(10) 0.7671(9) 0.262(8) Uani 1 1 d .
C2S C 0.2025(9) 0.5870(7) 0.8226(8) 0.092(4) Uani 1 1 d D
C1S C 0.1724(15) 1.3107(12) 0.8318(13) 0.188(11) Uani 1 1 d D
Ru1 Ru 0.38290(18) 1.03488(5) 0.88728(19) 0.0464(3) Uani 1 1 d .
Ru2 Ru 0.03541(18) 1.03492(5) 0.82301(19) 0.0472(3) Uani 1 1 d .
P2 P 0.0695(3) 0.91380(19) 0.8345(3) 0.0404(9) Uani 1 1 d .
P1 P 0.3486(3) 0.9137(2) 0.8753(3) 0.0390(9) Uani 1 1 d .
O4 O 0.1119(6) 1.0449(4) 0.7610(7) 0.047(3) Uani 1 1 d .
O3 O 0.1654(6) 1.0461(5) 0.9261(7) 0.051(3) Uani 1 1 d .
C29 C -0.0963(6) 1.0585(6) 0.7228(6) 0.074(3) Uani 1 1 d .
O1 O 0.2555(6) 1.0469(5) 0.7886(6) 0.043(3) Uani 1 1 d .
C8 C 0.2886(7) 0.8067(6) 0.6293(8) 0.084(3) Uani 1 1 d .
H8 H 0.2811 0.7835 0.5814 0.101 Uiso 1 1 calc R
C20 C -0.1588(7) 0.7980(6) 0.6280(8) 0.093(4) Uani 1 1 d .
H20 H -0.2078 0.7771 0.5850 0.111 Uiso 1 1 calc R
C2 C 0.1659(9) 0.8998(7) 0.8211(9) 0.040(3) Uani 1 1 d .
O2 O 0.3033(6) 1.0479(5) 0.9504(6) 0.050(3) Uani 1 1 d .
C3 C 0.2245(5) 1.0496(3) 0.9002(5) 0.0416(16) Uani 1 1 d .
C17 C -0.0167(8) 0.8662(7) 0.7530(8) 0.047(3) Uani 1 1 d .
C5 C 0.3221(9) 0.8730(7) 0.7751(8) 0.046(4) Uani 1 1 d .
C32 C -0.0248(6) 1.0873(5) 0.8882(5) 0.066(2) Uani 1 1 d .
C24 C 0.1011(9) 0.8006(9) 0.9415(10) 0.066(5) Uani 1 1 d .
H24 H 0.0962 0.7728 0.8976 0.080 Uiso 1 1 calc R
C22 C -0.0853(9) 0.8318(8) 0.7654(9) 0.054(4) Uani 1 1 d .
H22 H -0.0841 0.8307 0.8172 0.065 Uiso 1 1 calc R
C28 C 0.1040(11) 0.9117(9) 1.0002(10) 0.068(5) Uani 1 1 d .
H28 H 0.0989 0.9599 0.9948 0.082 Uiso 1 1 calc R
C12 C 0.4969(9) 0.8312(9) 0.9430(9) 0.067(4) Uani 1 1 d .
H12 H 0.4908 0.8329 0.8893 0.080 Uiso 1 1 calc R
C21 C -0.1528(9) 0.8005(9) 0.6962(11) 0.071(4) Uani 1 1 d .
H21 H -0.1977 0.7794 0.7036 0.085 Uiso 1 1 calc R
C10 C 0.3178(9) 0.8026(8) 0.7686(8) 0.059(4) Uani 1 1 d .
H10 H 0.3270 0.7753 0.8144 0.071 Uiso 1 1 calc R
C23 C 0.0910(9) 0.8728(8) 0.9318(8) 0.049(4) Uani 1 1 d .
C6 C 0.3069(10) 0.9148(9) 0.7082(9) 0.066(4) Uani 1 1 d .
H6 H 0.3087 0.9632 0.7125 0.079 Uiso 1 1 calc R
C47 C 0.5511(8) 1.0431(8) 1.0843(7) 0.136(7) Uani 1 1 d .
H47 H 0.5582 0.9923 1.0886 0.163 Uiso 1 1 calc R
C19 C -0.0909(7) 0.8272(7) 0.6125(6) 0.097(4) Uani 1 1 d .
H19 H -0.0929 0.8242 0.5605 0.117 Uiso 1 1 calc R
C11 C 0.4336(9) 0.8589(7) 0.9550(8) 0.039(3) Uani 1 1 d .
C18 C -0.0238(10) 0.8594(8) 0.6765(9) 0.069(4) Uani 1 1 d .
H18 H 0.0210 0.8782 0.6670 0.083 Uiso 1 1 calc R
C1 C 0.2451(9) 0.9009(7) 0.8850(8) 0.038(3) Uani 1 1 d .
C13 C 0.5733(11) 0.7991(8) 1.0043(10) 0.080(5) Uani 1 1 d .
H13 H 0.6181 0.7815 0.9939 0.096 Uiso 1 1 calc R
C9 C 0.2993(7) 0.7708(7) 0.6923(6) 0.088(3) Uani 1 1 d .
H9 H 0.2948 0.7225 0.6878 0.106 Uiso 1 1 calc R
C16 C 0.4384(10) 0.8621(9) 1.0356(8) 0.070(5) Uani 1 1 d .
H16 H 0.3958 0.8843 1.0457 0.084 Uiso 1 1 calc R
C7 C 0.2877(8) 0.8795(8) 0.6291(7) 0.105(4) Uani 1 1 d .
H7 H 0.2755 0.9047 0.5812 0.126 Uiso 1 1 calc R
C48 C 0.6452(9) 1.0725(9) 1.1186(9) 0.174(8) Uani 1 1 d .
H48A H 0.6733 1.0533 1.0879 0.261 Uiso 1 1 calc R
H48B H 0.6786 1.0602 1.1762 0.261 Uiso 1 1 calc R
H48C H 0.6426 1.1224 1.1131 0.261 Uiso 1 1 calc R
C4 C 0.1948 1.0460 0.8073 0.046 Uani 1 1 d .
C33 C -0.0130 1.1387 0.8385 0.072 Uani 1 1 d .
H33 H 0.0163 1.1804 0.8605 0.086 Uiso 1 1 calc R
C46 C 0.4923 1.0594 1.1192 0.159 Uani 1 1 d .
H46A H 0.5200 1.0470 1.1771 0.239 Uiso 1 1 calc R
H46B H 0.4383 1.0335 1.0903 0.239 Uiso 1 1 calc R
H46C H 0.4794 1.1084 1.1135 0.239 Uiso 1 1 calc R
C34 C -0.0483 1.1227 0.7546 0.075 Uani 1 1 d .
H34 H -0.0408 1.1535 0.7187 0.090 Uiso 1 1 calc R
C15 C 0.5146 0.8281 1.1000 0.086 Uani 1 1 d .
H15 H 0.5209 0.8290 1.1537 0.103 Uiso 1 1 calc R
C39 C 0.5132 1.0589 0.9944 0.064 Uani 1 1 d .
C35 C 0.0171 1.1041 0.9792 0.120 Uani 1 1 d .
H35A H 0.0476 1.1479 0.9891 0.181 Uiso 1 1 calc R
H35B H 0.0584 1.0680 1.0100 0.181 Uiso 1 1 calc R
H35C H -0.0279 1.1072 0.9969 0.181 Uiso 1 1 calc R
C37 C -0.1384 1.0408 0.6304 0.088 Uani 1 1 d .
H37 H -0.1488 0.9904 0.6248 0.106 Uiso 1 1 calc R
C43 C 0.4880 1.0242 0.8455 0.103 Uani 1 1 d .
H43 H 0.4952 0.9924 0.8104 0.124 Uiso 1 1 calc R
C44 C 0.5261 1.0095 0.9416 0.076 Uani 1 1 d .
H44 H 0.5572 0.9685 0.9642 0.091 Uiso 1 1 calc R
C31 C -0.0698 1.0307 0.8579 0.061 Uani 1 1 d .
H31 H -0.0774 0.9996 0.8934 0.073 Uiso 1 1 calc R
C30 C -0.1032 1.0168 0.7818 0.069 Uani 1 1 d .
H30 H -0.1350 0.9755 0.7637 0.083 Uiso 1 1 calc R
C40 C 0.4658 1.1248 0.9609 0.090 Uani 1 1 d .
H40 H 0.4581 1.1565 0.9959 0.108 Uiso 1 1 calc R
C42 C 0.4377 1.0942 0.8120 0.084 Uani 1 1 d .
C41 C 0.4310 1.1399 0.8731 0.090 Uani 1 1 d .
H41 H 0.4021 1.1823 0.8541 0.108 Uiso 1 1 calc R
S1 S 0.2186 1.2435 0.8595 0.151 Uani 1 1 d D
S2 S 0.2057 0.6573 0.8625 0.209 Uani 1 1 d D
C45 C 0.3874 1.1077 0.7180 0.102 Uani 1 1 d .
H45A H 0.4010 1.0716 0.6890 0.153 Uiso 1 1 calc R
H45B H 0.4049 1.1520 0.7057 0.153 Uiso 1 1 calc R
H45C H 0.3250 1.1080 0.7004 0.153 Uiso 1 1 calc R
C14 C 0.5759 0.7957 1.0883 0.073 Uani 1 1 d .
H14 H 0.6205 0.7710 1.1315 0.088 Uiso 1 1 calc R
O3S O 0.2287 1.2083 0.8066 0.204 Uani 1 1 d .
O2S O 0.1977 1.2176 0.9156 0.319 Uani 1 1 d .
O1S O 0.3013 1.3090 0.9350 0.368 Uani 1 1 d D
O4S O 0.1242 0.6788 0.8059 0.226 Uani 1 1 d .
O5S O 0.2764 0.7007 0.9052 0.173 Uani 1 1 d .
O6S O 0.1820 0.6171 0.9436 0.221 Uani 1 1 d D
C36 C -0.0871 1.0611 0.5793 0.139 Uani 1 1 d .
H36A H -0.1214 1.0472 0.5223 0.209 Uiso 1 1 calc R
H36B H -0.0310 1.0377 0.6027 0.209 Uiso 1 1 calc R
H36C H -0.0778 1.1106 0.5820 0.209 Uiso 1 1 calc R
C25 C 0.1185 0.7706 1.0166 0.083 Uani 1 1 d .
H25 H 0.1215 0.7225 1.0232 0.099 Uiso 1 1 calc R
C26 C 0.1321 0.8171 1.0863 0.101 Uani 1 1 d .
H26 H 0.1466 0.7991 1.1386 0.121 Uiso 1 1 calc R
C27 C 0.1233 0.8839 1.0727 0.073 Uani 1 1 d .
H27 H 0.1309 0.9133 1.1163 0.087 Uiso 1 1 calc R
C38 C -0.2319 1.0784 0.5822 0.103 Uani 1 1 d .
H38A H -0.2574 1.0673 0.5240 0.154 Uiso 1 1 calc R
H38B H -0.2241 1.1280 0.5895 0.154 Uiso 1 1 calc R
H38C H -0.2705 1.0625 0.6039 0.154 Uiso 1 1 calc R

loop_
_atom_site_aniso_label
_atom_site_aniso_U_11
_atom_site_aniso_U_22
_atom_site_aniso_U_33
_atom_site_aniso_U_23
_atom_site_aniso_U_13
_atom_site_aniso_U_12
F1 0.205(15) 0.39(3) 0.280(18) 0.018(17) 0.103(15) -0.018(17)
F2 0.32(2) 0.111(8) 0.47(3) -0.021(13) 0.23(2) 0.066(10)
F3 0.84(6) 0.264(19) 0.55(4) 0.26(2) 0.61(4) 0.23(3)
F4 0.31(2) 0.197(12) 0.40(3) 0.172(15) 0.21(2) 0.061(11)
F5 0.162(10) 0.305(15) 0.37(2) -0.183(15) 0.203(13) -0.132(11)
F6 0.226(15) 0.42(2) 0.180(12) 0.058(13) 0.128(12) 0.117(14)
C2S 0.093(9) 0.107(9) 0.116(12) -0.006(8) 0.082(10) -0.011(8)
C1S 0.26(3) 0.21(2) 0.17(2) 0.093(17) 0.17(2) 0.13(2)
Ru1 0.0360(6) 0.0557(8) 0.0513(8) 0.0023(6) 0.0232(6) -0.0067(6)
Ru2 0.0362(6) 0.0590(8) 0.0496(7) -0.0026(6) 0.0226(6) 0.0052(6)
P2 0.033(2) 0.059(2) 0.033(2) -0.0020(16) 0.0185(19) -0.0044(18)
P1 0.0293(19) 0.048(3) 0.040(2) -0.0001(17) 0.0169(19) -0.0027(18)
O4 0.040(6) 0.054(5) 0.046(6) -0.006(4) 0.019(5) -0.002(4)
O3 0.041(6) 0.061(6) 0.050(6) -0.011(4) 0.021(5) -0.001(4)
C29 0.055(6) 0.103(7) 0.066(6) -0.017(5) 0.032(5) 0.018(5)
O1 0.035(6) 0.060(6) 0.040(5) 0.010(4) 0.023(4) 0.003(4)
C8 0.064(6) 0.101(8) 0.072(7) -0.030(6) 0.019(6) -0.025(6)
C20 0.048(6) 0.120(9) 0.088(9) -0.035(7) 0.012(6) -0.033(6)
C2 0.017(6) 0.051(7) 0.049(7) -0.005(6) 0.012(5) -0.006(5)
O2 0.037(6) 0.075(6) 0.042(5) -0.022(4) 0.022(5) -0.013(4)
C3 0.042(4) 0.034(3) 0.052(4) 0.000(3) 0.024(4) -0.006(3)
C17 0.035(6) 0.065(8) 0.042(8) -0.007(6) 0.019(6) -0.009(5)
C5 0.021(7) 0.073(10) 0.039(8) -0.013(7) 0.009(6) -0.008(6)
C32 0.051(5) 0.099(7) 0.050(5) -0.010(5) 0.024(4) 0.023(5)
C24 0.046(10) 0.082(12) 0.066(11) 0.025(8) 0.021(9) 0.004(8)
C22 0.039(7) 0.070(10) 0.062(9) -0.001(7) 0.030(7) -0.015(7)
C28 0.067(10) 0.090(12) 0.056(9) -0.004(8) 0.036(9) 0.013(9)
C12 0.038(8) 0.097(12) 0.048(9) -0.003(7) 0.004(7) 0.008(8)
C21 0.031(7) 0.097(11) 0.087(11) -0.002(9) 0.029(8) -0.021(7)
C10 0.051(9) 0.066(10) 0.048(8) 0.000(7) 0.012(7) 0.002(7)
C23 0.044(8) 0.068(11) 0.042(8) -0.004(7) 0.025(7) -0.015(7)
C6 0.065(10) 0.093(12) 0.041(8) -0.009(8) 0.026(8) -0.013(8)
C47 0.092(9) 0.223(17) 0.042(6) 0.028(8) -0.012(6) -0.067(10)
C19 0.076(7) 0.147(10) 0.043(5) -0.019(6) 0.005(5) -0.060(7)
C11 0.034(7) 0.039(6) 0.042(7) -0.006(5) 0.015(6) -0.005(5)
C18 0.050(9) 0.088(10) 0.068(11) 0.002(8) 0.027(8) -0.027(8)
C1 0.041(7) 0.043(7) 0.040(6) -0.002(5) 0.027(5) -0.003(5)
C13 0.076(11) 0.076(10) 0.071(9) -0.001(7) 0.020(8) 0.025(8)
C9 0.070(7) 0.122(9) 0.057(6) -0.045(6) 0.016(5) -0.006(6)
C16 0.060(10) 0.117(13) 0.035(6) 0.026(7) 0.024(7) 0.025(9)
C7 0.105(10) 0.164(13) 0.051(6) -0.015(7) 0.041(7) -0.031(9)
C48 0.100(11) 0.215(17) 0.107(11) 0.016(12) -0.037(9) -0.082(12)
C4 0.045 0.058 0.040 0.006 0.024 -0.002
C33 0.073 0.061 0.072 -0.019 0.026 0.003
C46 0.094 0.333 0.039 -0.021 0.020 -0.068
C34 0.063 0.079 0.108 0.025 0.060 0.016
C15 0.072 0.137 0.051 0.025 0.031 0.007
C39 0.023 0.089 0.058 -0.001 0.000 -0.025
C35 0.079 0.201 0.073 -0.062 0.028 0.026
C37 0.041 0.095 0.113 0.011 0.022 0.017
C43 0.045 0.137 0.138 0.031 0.052 -0.025
C44 0.035 0.119 0.063 0.010 0.013 -0.039
C31 0.057 0.078 0.072 0.011 0.050 0.008
C30 0.040 0.072 0.112 -0.010 0.048 -0.013
C40 0.069 0.101 0.073 -0.009 0.009 -0.066
C42 0.075 0.083 0.114 0.020 0.062 -0.020
C41 0.053 0.096 0.128 -0.014 0.048 -0.055
S1 0.270 0.070 0.224 0.014 0.208 0.018
S2 0.140 0.160 0.216 -0.084 -0.012 -0.028
C45 0.128 0.117 0.063 0.026 0.046 -0.026
C14 0.071 0.096 0.039 0.013 0.014 0.032
O3S 0.205 0.161 0.265 -0.060 0.125 0.069
O2S 0.426 0.372 0.183 0.202 0.160 0.140
O1S 0.143 0.450 0.366 -0.182 -0.005 -0.089
O4S 0.142 0.350 0.078 0.019 -0.040 0.075
O5S 0.224 0.157 0.104 0.009 0.045 -0.119
O6S 0.150 0.459 0.107 -0.113 0.104 -0.170
C36 0.052 0.243 0.101 -0.015 0.017 0.021
C25 0.049 0.073 0.115 0.029 0.028 -0.003
C26 0.084 0.177 0.051 0.050 0.039 0.002
C27 0.050 0.136 0.036 0.009 0.022 0.008
C38 0.058 0.161 0.072 -0.008 0.015 0.029

loop_
_atom_type_symbol
_atom_type_description
_atom_type_scat_dispersion_real
_atom_type_scat_dispersion_imag
_atom_type_scat_source
C C 0.0033 0.0016 'International Tables Vol C Tables 4.2.6.8 and 6.1.1.4'
H H 0.0000 0.0000 'International Tables Vol C Tables 4.2.6.8 and 6.1.1.4'
O O 0.0106 0.0060 'International Tables Vol C Tables 4.2.6.8 and 6.1.1.4'
F F 0.0171 0.0103 'International Tables Vol C Tables 4.2.6.8 and 6.1.1.4'
P P 0.1023 0.0942 'International Tables Vol C Tables 4.2.6.8 and 6.1.1.4'
S S 0.1246 0.1234 'International Tables Vol C Tables 4.2.6.8 and 6.1.1.4'
Ru Ru -1.2594 0.8363 'International Tables Vol C Tables 4.2.6.8 and 6.1.1.4'

loop_
_geom_angle_atom_site_label_1
_geom_angle_atom_site_label_2
_geom_angle_atom_site_label_3
_geom_angle
F6 C2S F5 112.8(15)
F6 C2S F4 117.5(14)
F5 C2S F4 101.8(14)
F6 C2S S2 98.9(12)
F5 C2S S2 115.7(10)
F4 C2S S2 110.8(13)
F2 C1S F3 88(2)
F2 C1S S1 131.2(19)
F3 C1S S1 110.6(17)
F2 C1S F1 109.0(18)
F3 C1S F1 125(2)
S1 C1S F1 96.3(16)
O1 Ru1 O2 77.5(4)
O1 Ru1 C39 161.5(3)
O2 Ru1 C39 97.6(3)
O1 Ru1 C44 153.6(3)
O2 Ru1 C44 128.4(3)
C39 Ru1 C44 37.64(5)
O1 Ru1 C40 123.0(3)
O2 Ru1 C40 88.4(3)
C39 Ru1 C40 38.51(4)
C44 Ru1 C40 69.07(8)
O1 Ru1 C41 95.3(3)
O2 Ru1 C41 108.2(3)
C39 Ru1 C41 68.99(6)
C44 Ru1 C41 82.04(8)
C40 Ru1 C41 37.84(3)
O1 Ru1 C43 113.2(3)
O2 Ru1 C43 169.1(3)
C39 Ru1 C43 71.55(8)
C44 Ru1 C43 41.28(5)
C40 Ru1 C43 83.68(8)
C41 Ru1 C43 69.61(7)
O1 Ru1 C42 89.0(3)
O2 Ru1 C42 142.4(3)
C39 Ru1 C42 84.21(8)
C44 Ru1 C42 72.81(8)
C40 Ru1 C42 69.72(5)
C41 Ru1 C42 37.65(4)
C43 Ru1 C42 40.12(5)
O1 Ru1 P1 85.2(3)
O2 Ru1 P1 88.5(3)
C39 Ru1 P1 112.73(10)
C44 Ru1 P1 90.00(9)
C40 Ru1 P1 150.07(11)
C41 Ru1 P1 163.11(12)
C43 Ru1 P1 94.62(9)
C42 Ru1 P1 125.64(10)
O4 Ru2 O3 79.0(4)
O4 Ru2 C32 146.4(4)
O3 Ru2 C32 92.2(4)
O4 Ru2 C30 133.4(3)
O3 Ru2 C30 147.5(3)
C32 Ru2 C30 62.4(3)
O4 Ru2 C31 166.1(3)
O3 Ru2 C31 114.2(3)
C32 Ru2 C31 35.0(3)
C30 Ru2 C31 33.82(4)
O4 Ru2 C34 91.7(3)
O3 Ru2 C34 123.9(3)
C32 Ru2 C34 66.3(3)
C30 Ru2 C34 66.59(8)
C31 Ru2 C34 77.46(8)
O4 Ru2 C29 101.0(4)
O3 Ru2 C29 162.2(4)
C32 Ru2 C29 77.9(3)
C30 Ru2 C29 37.2(3)
C31 Ru2 C29 65.1(3)
C34 Ru2 C29 38.5(3)
O4 Ru2 C33 110.3(2)
O3 Ru2 C33 95.4(3)
C32 Ru2 C33 37.7(3)
C30 Ru2 C33 77.02(8)
C31 Ru2 C33 65.73(7)
C34 Ru2 C33 36.73(2)
C29 Ru2 C33 67.7(3)
O4 Ru2 P2 87.1(2)
O3 Ru2 P2 84.8(3)
C32 Ru2 P2 124.7(3)
C30 Ru2 P2 93.29(10)
C31 Ru2 P2 98.02(9)
C34 Ru2 P2 150.53(12)
C29 Ru2 P2 113.0(3)
C33 Ru2 P2 162.35(12)
C17 P2 C2 105.5(6)
C17 P2 C23 107.8(7)
C2 P2 C23 106.4(7)
C17 P2 Ru2 110.7(5)
C2 P2 Ru2 109.7(5)
C23 P2 Ru2 116.2(6)
C5 P1 C1 103.1(6)
C5 P1 C11 106.3(7)
C1 P1 C11 106.7(6)
C5 P1 Ru1 116.3(5)
C1 P1 Ru1 108.8(4)
C11 P1 Ru1 114.6(4)
C4 O4 Ru2 115.3(7)
C3 O3 Ru2 110.6(7)
C30 C29 C34 114.8(7)
C30 C29 C37 123.8(8)
C34 C29 C37 121.4(8)
C30 C29 Ru2 70.1(4)
C34 C29 Ru2 70.7(4)
C37 C29 Ru2 130.4(5)
C4 O1 Ru1 115.8(6)
C9 C8 C7 122.7(13)
C21 C20 C19 120.0(11)
C1 C2 P2 120.9(8)
C3 O2 Ru1 110.6(7)
O2 C3 O3 119.9(9)
O2 C3 C4 120.7(7)
O3 C3 C4 118.9(7)
C18 C17 C22 115.0(12)
C18 C17 P2 123.7(11)
C22 C17 P2 121.3(11)
C6 C5 C10 121.7(14)
C6 C5 P1 119.1(12)
C10 C5 P1 119.2(11)
C31 C32 C33 123.1(6)
C31 C32 C35 122.3(8)
C33 C32 C35 114.6(7)
C31 C32 Ru2 73.4(4)
C33 C32 Ru2 74.3(4)
C35 C32 Ru2 127.0(5)
C23 C24 C25 119.7(14)
C21 C22 C17 116.6(14)
C27 C28 C23 123.1(15)
C11 C12 C13 125.5(16)
C20 C21 C22 126.3(14)
C5 C10 C9 119.6(14)
C24 C23 C28 117.6(15)
C24 C23 P2 120.8(11)
C28 C23 P2 121.4(13)
C5 C6 C7 117.1(15)
C46 C47 C39 113.6(10)
C46 C47 C48 123.4(13)
C39 C47 C48 102.3(10)
C18 C19 C20 117.0(11)
C12 C11 C16 121.8(13)
C12 C11 P1 120.9(11)
C16 C11 P1 115.7(11)
C17 C18 C19 124.9(14)
C2 C1 P1 123.5(6)
C12 C13 C14 113.8(14)
C8 C9 C10 121.5(15)
C15 C16 C11 114.4(13)
C8 C7 C6 117.3(13)
O1 C4 O4 129.8(7)
O1 C4 C3 114.5(5)
O4 C4 C3 115.7(6)
C34 C33 C32 115.4(4)
C34 C33 Ru2 70.16(8)
C32 C33 Ru2 68.1(3)
C33 C34 C29 120.3(4)
C33 C34 Ru2 73.11(7)
C29 C34 Ru2 70.8(4)
C14 C15 C16 124.7(6)
C44 C39 C40 121.1
C44 C39 C47 118.5(7)
C40 C39 C47 120.4(7)
C44 C39 Ru1 71.30(6)
C40 C39 Ru1 71.34(3)
C47 C39 Ru1 132.1(5)
C29 C37 C36 118.7(4)
C29 C37 C38 110.2(3)
C36 C37 C38 104.5
C42 C43 C44 117.1
C42 C43 Ru1 70.90(5)
C44 C43 Ru1 68.32(8)
C39 C44 C43 120.5
C39 C44 Ru1 71.06(7)
C43 C44 Ru1 70.40(8)
C30 C31 C32 121.5(4)
C30 C31 Ru2 72.68(8)
C32 C31 Ru2 71.6(4)
C31 C30 C29 124.8(4)
C31 C30 Ru2 73.50(8)
C29 C30 Ru2 72.7(4)
C41 C40 C39 119.5
C41 C40 Ru1 70.93(7)
C39 C40 Ru1 70.14(6)
C41 C42 C45 122.9
C41 C42 C43 116.4
C45 C42 C43 120.2
C41 C42 Ru1 69.34(5)
C45 C42 Ru1 125.18(8)
C43 C42 Ru1 68.98(5)
C40 C41 C42 125.4
C40 C41 Ru1 71.23(8)
C42 C41 Ru1 73.01(8)
O3S S1 O2S 124.9
O3S S1 C1S 117.0(9)
O2S S1 C1S 107.4(8)
O3S S1 O1S 126.0
O2S S1 O1S 93.8
C1S S1 O1S 76.7(10)
O4S S2 O5S 124.7
O4S S2 C2S 96.4(6)
O5S S2 C2S 129.5(5)
O4S S2 O6S 101.7
O5S S2 O6S 105.1
C2S S2 O6S 92.1(4)
C15 C14 C13 119.4(6)
C24 C25 C26 118.2(8)
C27 C26 C25 118.3
C26 C27 C28 122.9(7)

loop_
_geom_bond_atom_site_label_1
_geom_bond_atom_site_label_2
_geom_bond_distance
F1 C1S 1.56(2)
F2 C1S 1.32(2)
F3 C1S 1.38(3)
F4 C2S 1.39(2)
F5 C2S 1.355(16)
F6 C2S 1.343(15)
C2S S2 1.518(13)
C1S S1 1.472(19)
Ru1 O1 2.093(9)
Ru1 O2 2.157(10)
Ru1 C39 2.221(3)
Ru1 C44 2.224(3)
Ru1 C40 2.237(2)
Ru1 C41 2.2333(15)
Ru1 C43 2.255(3)
Ru1 C42 2.283(3)
Ru1 P1 2.381(4)
Ru2 O4 2.088(10)
Ru2 O3 2.150(11)
Ru2 C32 2.141(8)
Ru2 C30 2.153(3)
Ru2 C31 2.162(3)
Ru2 C34 2.183(2)
Ru2 C29 2.185(10)
Ru2 C33 2.2211(15)
Ru2 P2 2.379(4)
P2 C17 1.780(13)
P2 C2 1.789(14)
P2 C23 1.807(14)
P1 C5 1.834(13)
P1 C1 1.869(12)
P1 C11 1.832(13)
O4 C4 1.267(10)
O3 C3 1.296(12)
C29 C30 1.383(12)
C29 C34 1.442(11)
C29 C37 1.527(10)
O1 C4 1.231(9)
C8 C9 1.273(17)
C8 C7 1.395(17)
C20 C21 1.193(19)
C20 C19 1.427(16)
C2 C1 1.311(8)
O2 C3 1.227(12)
C3 C4 1.521(8)
C17 C18 1.343(17)
C17 C22 1.448(18)
C5 C6 1.376(19)
C5 C10 1.354(19)
C32 C31 1.296(11)
C32 C33 1.410(11)
C32 C35 1.501(9)
C24 C23 1.40(2)
C24 C25 1.378(15)
C22 C21 1.387(19)
C28 C27 1.313(16)
C28 C23 1.375(19)
C12 C11 1.310(18)
C12 C13 1.405(19)
C10 C9 1.409(16)
C6 C7 1.480(18)
C47 C46 1.447(18)
C47 C39 1.482(11)
C47 C48 1.535(16)
C19 C18 1.344(16)
C11 C16 1.427(16)
C13 C14 1.505(18)
C16 C15 1.441(14)
C33 C34 1.3882
C15 C14 1.3151
C39 C44 1.4341
C39 C40 1.4705
C37 C36 1.5898
C37 C38 1.5918
C43 C42 1.5564
C43 C44 1.5790
C31 C30 1.2551
C40 C41 1.4495
C42 C41 1.4579
C42 C45 1.5362
S1 O3S 1.2478
S1 O2S 1.3217
S1 O1S 1.9132
S2 O4S 1.3552
S2 O5S 1.3727
S2 O6S 1.8639
C25 C26 1.4743
C26 C27 1.2992
